data_4322662
loop_
_publ_author_name
'C. Santini'
'G. Gioia Lobbia'
'C. Pettinari'
'M. Pellei'
'G. Valle'
'S. Calogero'

_publ_section_title
;
 Syntheses and Spectroscopic and Structural Characterization of Silver(I)
 Complexes Containing Tertiary Phosphines and Hydrotris(pyrazol-1-yl)-,
 Hydrotris(4-bromopyrazol-1-yl)-, Hydrotris(3,5-dimethypyrazol-1-yl)-, and
 Hydrotris(3-methyl-2-thioxo-1-imidazolyl)borates
;
_journal_name_full 'Inorganic Chemistry'
_journal_page_first 890
_journal_page_last 900
_journal_paper_doi 10.1021/ic9707624
_journal_volume 37
_journal_year 1998
_chemical_formula_sum 'C30 H31 Ag B N6 P'
_chemical_formula_weight 625.26
_chemical_name_systematic
;
 ?
;
_space_group_IT_number 148
_symmetry_cell_setting trigonal
_symmetry_space_group_name_Hall '-R 3'
_symmetry_space_group_name_H-M 'R -3 :H'
_atom_sites_solution_hydrogens geom
_atom_sites_solution_primary direct
_atom_sites_solution_secondary difmap
_audit_creation_method SHELXL
_cell_angle_alpha 90.00
_cell_angle_beta 90.00
_cell_angle_gamma 120.00
_cell_formula_units_Z 6
_cell_length_a 14.461(2)
_cell_length_b 14.461(2)
_cell_length_c 30.473(3)
_cell_measurement_temperature 293(2)
_cell_volume 5518.8(12)
_computing_structure_refinement 'SHELXL-93 (Sheldrick, 1993)'
_computing_structure_solution 'SHELXS-86 (Sheldrick, 1990)'
_diffrn_ambient_temperature 293(2)
_diffrn_radiation_monochromator graphite
_diffrn_radiation_source 'fine-focus sealed tube'
_diffrn_radiation_type MoK\a
_diffrn_radiation_wavelength 0.71070
_diffrn_reflns_av_R_equivalents 0.0751
_diffrn_reflns_av_sigmaI/netI 0.0565
_diffrn_reflns_limit_h_max 16
_diffrn_reflns_limit_h_min -19
_diffrn_reflns_limit_k_max 19
_diffrn_reflns_limit_k_min -3
_diffrn_reflns_limit_l_max 40
_diffrn_reflns_limit_l_min 0
_diffrn_reflns_number 4682
_diffrn_reflns_theta_max 28.01
_diffrn_reflns_theta_min 2.00
_exptl_absorpt_coefficient_mu 0.615
_exptl_crystal_density_diffrn 1.129
_exptl_crystal_F_000 1920
_refine_diff_density_max 1.206
_refine_diff_density_min -0.524
_refine_diff_density_rms 0.168
_refine_ls_extinction_method none
_refine_ls_goodness_of_fit_all 1.316
_refine_ls_goodness_of_fit_obs 1.396
_refine_ls_matrix_type full
_refine_ls_number_parameters 129
_refine_ls_number_reflns 2956
_refine_ls_number_restraints 0
_refine_ls_restrained_S_all 1.430
_refine_ls_restrained_S_obs 1.396
_refine_ls_R_factor_all 0.0696
_refine_ls_R_factor_obs 0.0553
_refine_ls_shift/esd_max 0.017
_refine_ls_shift/esd_mean 0.004
_refine_ls_structure_factor_coef Fsqd
_refine_ls_weighting_details 'w=1/[\s^2^(Fo^2^)+(0.1000P)^2^+0.0000P] where P=(Fo^2^+2Fc^2^)/3'
_refine_ls_weighting_scheme calc
_refine_ls_wR_factor_all 0.2015
_refine_ls_wR_factor_obs 0.1761
_reflns_number_observed 2377
_reflns_number_total 2957
_reflns_observed_criterion >2sigma(I)
_cod_data_source_file ic9707624_2.cif
_cod_data_source_block compound2
_cod_depositor_comments
;
The following automatic conversions were performed:

'_refine_ls_weighting_scheme' value 'calc
w=1/[\s^2^(Fo^2^)+(0.1000P)^2^+0.0000P] where P=(Fo^2^+2Fc^2^)/3' was
changed to 'calc'. New tag '_refine_ls_weighting_details' was
created. The value of the new tag was set to
'w=1/[\s^2^(Fo^2^)+(0.1000P)^2^+0.0000P] where P=(Fo^2^+2Fc^2^)/3'.

Automatic conversion script
Id: cif_fix_values 3143 2015-03-26 13:38:13Z robertas 
;
_cod_original_sg_symbol_H-M 'R -3'
_cod_database_code 4322662

loop_
_symmetry_equiv_pos_as_xyz
'x, y, z'
'-y, x-y, z'
'-x+y, -x, z'
'x+2/3, y+1/3, z+1/3'
'-y+2/3, x-y+1/3, z+1/3'
'-x+y+2/3, -x+1/3, z+1/3'
'x+1/3, y+2/3, z+2/3'
'-y+1/3, x-y+2/3, z+2/3'
'-x+y+1/3, -x+2/3, z+2/3'
'-x, -y, -z'
'y, -x+y, -z'
'x-y, x, -z'
'-x+2/3, -y+1/3, -z+1/3'
'y+2/3, -x+y+1/3, -z+1/3'
'x-y+2/3, x+1/3, -z+1/3'
'-x+1/3, -y+2/3, -z+2/3'
'y+1/3, -x+y+2/3, -z+2/3'
'x-y+1/3, x+2/3, -z+2/3'

loop_
_atom_site_aniso_label
_atom_site_aniso_U_11
_atom_site_aniso_U_22
_atom_site_aniso_U_33
_atom_site_aniso_U_23
_atom_site_aniso_U_13
_atom_site_aniso_U_12
Ag 0.0593(3) 0.0593(3) 0.0318(3) 0.000 0.000 0.02964(13)
P1 0.0383(4) 0.0383(4) 0.0313(6) 0.000 0.000 0.0192(2)
N1 0.064(2) 0.070(2) 0.050(2) -0.0017(14) -0.0063(14) 0.038(2)
N2 0.070(2) 0.072(2) 0.044(2) 0.0027(14) -0.0113(14) 0.036(2)
C1 0.078(3) 0.075(3) 0.071(3) 0.010(2) -0.026(2) 0.034(2)
C2 0.068(3) 0.074(3) 0.098(4) 0.016(3) -0.022(3) 0.034(2)
C3 0.062(2) 0.066(2) 0.078(3) 0.006(2) -0.003(2) 0.035(2)
C4 0.0393(14) 0.0441(15) 0.0349(13) 0.0023(11) 0.0017(11) 0.0221(12)
C5 0.050(2) 0.053(2) 0.044(2) -0.0031(13) 0.0025(13) 0.0281(15)
C6 0.065(2) 0.077(3) 0.056(2) -0.010(2) 0.005(2) 0.046(2)
C7 0.053(2) 0.088(3) 0.072(3) 0.002(2) 0.012(2) 0.042(2)
C8 0.040(2) 0.070(2) 0.063(2) 0.004(2) 0.001(2) 0.024(2)
C9 0.042(2) 0.058(2) 0.046(2) 0.0009(14) -0.0024(13) 0.0248(15)
C10 0.053(2) 0.064(2) 0.074(3) -0.026(2) -0.009(2) 0.018(2)
B1 0.083(3) 0.083(3) 0.039(3) 0.000 0.000 0.041(2)

loop_
_atom_site_label
_atom_site_type_symbol
_atom_site_fract_x
_atom_site_fract_y
_atom_site_fract_z
_atom_site_U_iso_or_equiv
_atom_site_thermal_displace_type
_atom_site_occupancy
_atom_site_calc_flag
_atom_site_refinement_flags
_atom_site_disorder_group
Ag Ag 0.6667 0.3333 0.146244(12) 0.0501(2) Uani 1 d S .
P1 P 0.6667 0.3333 0.22397(4) 0.0360(3) Uani 1 d S .
N1 N 0.5823(3) 0.3902(3) 0.09558(10) 0.0593(8) Uani 1 d . .
N2 N 0.5887(3) 0.3690(3) 0.05304(10) 0.0618(8) Uani 1 d . .
C1 C 0.5195(4) 0.3852(4) 0.0292(2) 0.0768(13) Uani 1 d . .
C2 C 0.4675(4) 0.4174(4) 0.0561(2) 0.0806(14) Uani 1 d . .
C3 C 0.5086(4) 0.4201(4) 0.0975(2) 0.0669(11) Uani 1 d . .
C4 C 0.5411(2) 0.3093(2) 0.24849(9) 0.0389(6) Uani 1 d . .
C5 C 0.5419(3) 0.3765(3) 0.28212(11) 0.0481(7) Uani 1 d . .
C6 C 0.4472(3) 0.3596(4) 0.29982(13) 0.0615(10) Uani 1 d . .
C7 C 0.3518(3) 0.2793(4) 0.28545(15) 0.0677(11) Uani 1 d . .
C8 C 0.3490(3) 0.2114(4) 0.25297(13) 0.0595(9) Uani 1 d . .
C9 C 0.4432(3) 0.2253(3) 0.23359(11) 0.0488(7) Uani 1 d . .
C10 C 0.4356(3) 0.1464(4) 0.1999(2) 0.0687(12) Uani 1 d . .
B1 B 0.6667 0.3333 0.0367(3) 0.068(2) Uani 1 d S .
H1 H 0.5153 0.3700 -0.0053 0.096(18) Uiso 1 d . .
H2 H 0.4063 0.4377 0.0515 0.085(15) Uiso 1 d . .
H3 H 0.4842 0.4208 0.1230 0.073(15) Uiso 1 d . .
H1B H 0.6667 0.3333 0.0040 0.063(20) Uiso 1 d S .
H5 H 0.6048 0.3599 0.3337 0.093(17) Uiso 1 d . .
H6 H 0.4495 0.3987 0.3156 0.056(12) Uiso 1 d . .
H7 H 0.2852 0.2779 0.3000 0.074(13) Uiso 1 d . .
H8 H 0.2738 0.1420 0.2521 0.077(15) Uiso 1 d . .
H10A H 0.5261 0.0567 0.2193 0.188(40) Uiso 1 d . .
H10B H 0.4274 0.1872 0.1748 0.127(25) Uiso 1 d . .
H10C H 0.3479 0.0729 0.2172 0.147(26) Uiso 1 d . .

loop_
_atom_type_symbol
_atom_type_description
_atom_type_scat_dispersion_real
_atom_type_scat_dispersion_imag
_atom_type_scat_source
Ag Ag -0.8971 1.1015 'International Tables Vol C Tables 4.2.6.8 and 6.1.1.4'
P P 0.1023 0.0942 'International Tables Vol C Tables 4.2.6.8 and 6.1.1.4'
N N 0.0061 0.0033 'International Tables Vol C Tables 4.2.6.8 and 6.1.1.4'
C C 0.0033 0.0016 'International Tables Vol C Tables 4.2.6.8 and 6.1.1.4'
H H 0.0000 0.0000 'International Tables Vol C Tables 4.2.6.8 and 6.1.1.4'
B B 0.0013 0.0007 'International Tables Vol C Tables 4.2.6.8 and 6.1.1.4'

loop_
_geom_angle_atom_site_label_1
_geom_angle_atom_site_label_2
_geom_angle_atom_site_label_3
_geom_angle
_geom_angle_site_symmetry_1
_geom_angle_site_symmetry_3
_geom_angle_publ_flag
N1 Ag N1 81.72(13) 2_655 3_665 ?
N1 Ag N1 81.71(13) 2_655 . ?
N1 Ag N1 81.70(13) 3_665 . ?
N1 Ag P1 130.95(8) 2_655 . ?
N1 Ag P1 130.95(8) 3_665 . ?
N1 Ag P1 130.93(8) . . ?
C4 P1 C4 104.48(11) 2_655 3_665 ?
C4 P1 C4 104.46(11) 2_655 . ?
C4 P1 C4 104.42(11) 3_665 . ?
C4 P1 Ag 114.13(10) 2_655 . ?
C4 P1 Ag 114.12(10) 3_665 . ?
C4 P1 Ag 114.11(10) . . ?
C3 N1 N2 105.8(3) . . ?
C3 N1 Ag 136.1(3) . . ?
N2 N1 Ag 116.5(3) . . ?
N1 N2 C1 109.8(4) . . ?
N1 N2 B1 122.2(4) . . ?
C1 N2 B1 128.0(5) . . ?
C2 C1 N2 108.8(4) . . ?
C1 C2 C3 105.1(4) . . ?
N1 C3 C2 110.5(4) . . ?
C9 C4 C5 119.3(3) . . ?
C9 C4 P1 120.6(2) . . ?
C5 C4 P1 120.1(2) . . ?
C6 C5 C4 119.9(3) . . ?
C7 C6 C5 121.4(4) . . ?
C6 C7 C8 119.8(4) . . ?
C7 C8 C9 121.2(4) . . ?
C4 C9 C8 118.3(3) . . ?
C4 C9 C10 122.7(3) . . ?
C8 C9 C10 118.9(3) . . ?
N2 B1 N2 110.1(3) 2_655 3_665 ?
N2 B1 N2 110.1(3) 2_655 . ?
N2 B1 N2 110.0(3) 3_665 . ?

loop_
_geom_bond_atom_site_label_1
_geom_bond_atom_site_label_2
_geom_bond_distance
_geom_bond_site_symmetry_2
_geom_bond_publ_flag
Ag N1 2.355(3) 2_655 ?
Ag N1 2.356(3) 3_665 ?
Ag N1 2.356(3) . ?
Ag P1 2.3685(13) . ?
P1 C4 1.828(3) 2_655 ?
P1 C4 1.829(3) 3_665 ?
P1 C4 1.829(3) . ?
N1 C3 1.338(6) . ?
N1 N2 1.346(4) . ?
N2 C1 1.349(6) . ?
N2 B1 1.539(5) . ?
C1 C2 1.344(8) . ?
C2 C3 1.386(7) . ?
C4 C9 1.402(5) . ?
C4 C5 1.408(5) . ?
C5 C6 1.376(5) . ?
C6 C7 1.357(6) . ?
C7 C8 1.379(6) . ?
C8 C9 1.405(5) . ?
C9 C10 1.497(5) . ?
B1 N2 1.539(5) 2_655 ?
B1 N2 1.539(5) 3_665 ?
